data_7703682
loop_
_publ_author_name
'Hu, Zhao-Bo'
'Feng, Xin'
'Li, Jing'
'Zhang, Yi-Quan'
'Yin, Lei'
'Wang, Zhenxing'
'Ouyang, Zhongwen'
'Kurmoo, Mohamedally'
'Song, You'

_publ_section_title
;
 Optimal diamagnetic dilution concentration for suppressing the
 dipole-dipole interaction in single-ion magnets.
;
_journal_issue 7
_journal_name_full 'Dalton transactions (Cambridge, England : 2003)'
_journal_page_first 2159
_journal_page_last 2167
_journal_paper_doi 10.1039/c9dt04403e
_journal_volume 49
_journal_year 2020
_chemical_formula_sum 'C20 H18 N2 O3 Zn'
_chemical_formula_weight 399.73
_space_group_crystal_system orthorhombic
_space_group_IT_number 60
_space_group_name_Hall '-P 2n 2ab'
_space_group_name_H-M_alt 'P b c n'
_atom_sites_solution_hydrogens mixed
_audit_creation_method SHELXL-2017/1
_audit_update_record
;
2019-05-14 deposited with the CCDC.	2020-01-08 downloaded from the CCDC.
;
_cell_angle_alpha 90
_cell_angle_beta 90
_cell_angle_gamma 90
_cell_formula_units_Z 4
_cell_length_a 7.2405(12)
_cell_length_b 9.0605(13)
_cell_length_c 25.074(4)
_cell_measurement_reflns_used 3357
_cell_measurement_temperature 296(2)
_cell_measurement_theta_max 27.15
_cell_measurement_theta_min 3.25
_cell_volume 1644.9(4)
_computing_structure_refinement 'SHELXL-2017/1 (Sheldrick, 2017)'
_computing_structure_solution 'SHELXT 2014/5 (Sheldrick, 2014)'
_diffrn_ambient_temperature 296(2)
_diffrn_measured_fraction_theta_full 0.999
_diffrn_measured_fraction_theta_max 0.994
_diffrn_measurement_device_type 'Bruker APEX-II CCD'
_diffrn_measurement_method '\f and \w scans'
_diffrn_radiation_type MoK\a
_diffrn_radiation_wavelength 0.71073
_diffrn_reflns_av_R_equivalents 0.0744
_diffrn_reflns_av_unetI/netI 0.0470
_diffrn_reflns_Laue_measured_fraction_full 0.999
_diffrn_reflns_Laue_measured_fraction_max 0.994
_diffrn_reflns_limit_h_max 9
_diffrn_reflns_limit_h_min -9
_diffrn_reflns_limit_k_max 8
_diffrn_reflns_limit_k_min -11
_diffrn_reflns_limit_l_max 31
_diffrn_reflns_limit_l_min -32
_diffrn_reflns_number 12053
_diffrn_reflns_point_group_measured_fraction_full 0.999
_diffrn_reflns_point_group_measured_fraction_max 0.994
_diffrn_reflns_theta_full 25.242
_diffrn_reflns_theta_max 27.598
_diffrn_reflns_theta_min 3.249
_exptl_absorpt_coefficient_mu 1.517
_exptl_crystal_density_diffrn 1.614
_exptl_crystal_description block
_exptl_crystal_F_000 824
_refine_diff_density_max 0.531
_refine_diff_density_min -0.590
_refine_diff_density_rms 0.096
_refine_ls_extinction_method none
_refine_ls_goodness_of_fit_ref 1.086
_refine_ls_hydrogen_treatment mixed
_refine_ls_matrix_type full
_refine_ls_number_parameters 124
_refine_ls_number_reflns 1903
_refine_ls_number_restraints 1
_refine_ls_restrained_S_all 1.086
_refine_ls_R_factor_all 0.0742
_refine_ls_R_factor_gt 0.0509
_refine_ls_shift/su_max 0.000
_refine_ls_shift/su_mean 0.000
_refine_ls_structure_factor_coef Fsqd
_refine_ls_weighting_details 'w=1/[\s^2^(Fo^2^)+(0.0435P)^2^+4.6173P] where P=(Fo^2^+2Fc^2^)/3'
_refine_ls_weighting_scheme calc
_refine_ls_wR_factor_gt 0.1108
_refine_ls_wR_factor_ref 0.1205
_reflns_Friedel_coverage 0.000
_reflns_number_gt 1441
_reflns_number_total 1903
_reflns_threshold_expression 'I > 2\s(I)'
_cod_data_source_file c9dt04403e2.cif
_cod_data_source_block S
_cod_original_cell_volume 1644.9(5)
_cod_database_code 7703682
_shelx_shelxl_version_number 2017/1
_shelx_space_group_comment
;
The symmetry employed for this shelxl refinement is uniquely defined
by the following loop, which should always be used as a source of
symmetry information in preference to the above space-group names.
They are only intended as comments.
;

loop_
_space_group_symop_operation_xyz
'x, y, z'
'-x+1/2, -y+1/2, z+1/2'
'-x, y, -z+1/2'
'x+1/2, -y+1/2, -z'
'-x, -y, -z'
'x-1/2, y-1/2, -z-1/2'
'x, -y, z-1/2'
'-x-1/2, y-1/2, z'

loop_
_atom_site_label
_atom_site_type_symbol
_atom_site_fract_x
_atom_site_fract_y
_atom_site_fract_z
_atom_site_U_iso_or_equiv
_atom_site_adp_type
_atom_site_occupancy
_atom_site_site_symmetry_order
_atom_site_calc_flag
_atom_site_refinement_flags_posn
_atom_site_refinement_flags_adp
_atom_site_refinement_flags_occupancy
_atom_site_disorder_assembly
_atom_site_disorder_group
Zn1 Zn 0.500000 0.30426(6) 0.250000 0.01456(18) Uani 1 2 d S T P . .
O1 O 0.7152(3) 0.4076(3) 0.28507(9) 0.0145(5) Uani 1 1 d . . . . .
O2 O 0.500000 0.0734(4) 0.250000 0.0225(8) Uani 1 2 d DS T P . .
N1 N 0.4061(4) 0.3048(3) 0.33001(11) 0.0141(6) Uani 1 1 d . . . . .
C9 C 0.7033(5) 0.4144(4) 0.33785(13) 0.0145(7) Uani 1 1 d . . . . .
C2 C 0.2506(5) 0.2509(4) 0.35046(13) 0.0159(7) Uani 1 1 d . . . . .
C10 C 0.5396(5) 0.3589(4) 0.36293(14) 0.0147(7) Uani 1 1 d . . . . .
C8 C 0.8392(5) 0.4738(4) 0.37030(14) 0.0188(7) Uani 1 1 d . . . . .
H8 H 0.946162 0.511977 0.355078 0.023 Uiso 1 1 calc R U . . .
C3 C 0.2232(5) 0.2472(4) 0.40655(14) 0.0212(8) Uani 1 1 d . . . . .
H3 H 0.114995 0.207392 0.420458 0.025 Uiso 1 1 calc R U . . .
C5 C 0.5195(5) 0.3611(4) 0.41929(14) 0.0178(7) Uani 1 1 d . . . . .
C1 C 0.1090(5) 0.1935(4) 0.31275(15) 0.0207(8) Uani 1 1 d . . . . .
H1A H 0.096579 0.260359 0.283262 0.031 Uiso 1 1 calc R U . . .
H1B H -0.007406 0.184841 0.330830 0.031 Uiso 1 1 calc R U . . .
H1C H 0.146393 0.098354 0.299848 0.031 Uiso 1 1 calc R U . . .
C4 C 0.3542(5) 0.3015(4) 0.43993(14) 0.0213(8) Uani 1 1 d . . . . .
H4 H 0.335011 0.299318 0.476599 0.026 Uiso 1 1 calc R U . . .
C6 C 0.6635(5) 0.4220(4) 0.45078(14) 0.0194(8) Uani 1 1 d . . . . .
H6 H 0.653380 0.424411 0.487745 0.023 Uiso 1 1 calc R U . . .
C7 C 0.8170(5) 0.4769(4) 0.42623(14) 0.0216(8) Uani 1 1 d . . . . .
H7 H 0.910193 0.517850 0.447045 0.026 Uiso 1 1 calc R U . . .
H2 H 0.595(5) 0.032(5) 0.263(2) 0.062(18) Uiso 1 1 d D . . . .

loop_
_atom_site_aniso_label
_atom_site_aniso_U_11
_atom_site_aniso_U_22
_atom_site_aniso_U_33
_atom_site_aniso_U_23
_atom_site_aniso_U_13
_atom_site_aniso_U_12
Zn1 0.0148(3) 0.0162(3) 0.0126(3) 0.000 -0.0009(2) 0.000
O1 0.0128(12) 0.0183(12) 0.0125(11) -0.0030(10) 0.0000(9) -0.0031(10)
O2 0.025(2) 0.0196(19) 0.0229(19) 0.000 -0.0077(18) 0.000
N1 0.0151(15) 0.0122(13) 0.0151(14) 0.0012(11) -0.0019(11) 0.0020(12)
C9 0.0149(17) 0.0125(16) 0.0163(16) 0.0022(13) 0.0008(13) 0.0033(13)
C2 0.0164(17) 0.0144(15) 0.0169(17) 0.0023(13) 0.0009(14) 0.0014(14)
C10 0.0146(17) 0.0123(15) 0.0172(17) 0.0014(13) -0.0009(12) 0.0023(13)
C8 0.0135(17) 0.0220(19) 0.0210(18) 0.0008(15) -0.0008(14) -0.0029(15)
C3 0.0198(18) 0.0220(18) 0.0216(18) 0.0038(15) 0.0041(15) -0.0012(16)
C5 0.0220(19) 0.0153(16) 0.0160(16) 0.0009(13) 0.0004(14) 0.0004(14)
C1 0.0159(17) 0.0234(18) 0.0229(18) 0.0025(16) -0.0014(14) -0.0042(16)
C4 0.028(2) 0.0238(19) 0.0122(16) 0.0028(15) 0.0045(14) 0.0020(17)
C6 0.0242(19) 0.0227(19) 0.0112(16) -0.0008(14) -0.0029(14) 0.0015(15)
C7 0.0202(18) 0.0255(19) 0.0191(18) -0.0026(15) -0.0068(15) -0.0021(15)

loop_
_atom_type_symbol
_atom_type_description
_atom_type_scat_dispersion_real
_atom_type_scat_dispersion_imag
_atom_type_scat_source
C C 0.0033 0.0016 'International Tables Vol C Tables 4.2.6.8 and 6.1.1.4'
H H 0.0000 0.0000 'International Tables Vol C Tables 4.2.6.8 and 6.1.1.4'
N N 0.0061 0.0033 'International Tables Vol C Tables 4.2.6.8 and 6.1.1.4'
O O 0.0106 0.0060 'International Tables Vol C Tables 4.2.6.8 and 6.1.1.4'
Zn Zn 0.2839 1.4301 'International Tables Vol C Tables 4.2.6.8 and 6.1.1.4'

loop_
_geom_angle_atom_site_label_1
_geom_angle_atom_site_label_2
_geom_angle_atom_site_label_3
_geom_angle
_geom_angle_site_symmetry_1
_geom_angle_site_symmetry_3
_geom_angle_publ_flag
O1 Zn1 O1 124.72(14) . 3_655 ?
O1 Zn1 O2 117.64(7) . . ?
O1 Zn1 O2 117.64(7) 3_655 . ?
O1 Zn1 N1 99.43(10) . 3_655 ?
O1 Zn1 N1 80.46(10) 3_655 3_655 ?
O2 Zn1 N1 90.12(8) . 3_655 ?
O1 Zn1 N1 80.46(10) . . ?
O1 Zn1 N1 99.43(10) 3_655 . ?
O2 Zn1 N1 90.12(8) . . ?
N1 Zn1 N1 179.76(15) 3_655 . ?
C9 O1 Zn1 113.9(2) . . ?
Zn1 O2 H2 116(4) . . ?
Zn1 O2 H2 116(4) . 3_655 ?
H2 O2 H2 128(7) . 3_655 ?
C2 N1 C10 119.9(3) . . ?
C2 N1 Zn1 129.5(2) . . ?
C10 N1 Zn1 110.3(2) . . ?
O1 C9 C8 123.9(3) . . ?
O1 C9 C10 118.3(3) . . ?
C8 C9 C10 117.8(3) . . ?
N1 C2 C3 120.6(3) . . ?
N1 C2 C1 117.8(3) . . ?
C3 C2 C1 121.6(3) . . ?
N1 C10 C5 122.4(3) . . ?
N1 C10 C9 116.6(3) . . ?
C5 C10 C9 121.1(3) . . ?
C9 C8 C7 120.7(3) . . ?
C9 C8 H8 119.7 . . ?
C7 C8 H8 119.7 . . ?
C4 C3 C2 120.3(3) . . ?
C4 C3 H3 119.9 . . ?
C2 C3 H3 119.9 . . ?
C4 C5 C6 124.6(3) . . ?
C4 C5 C10 116.5(3) . . ?
C6 C5 C10 118.9(3) . . ?
C2 C1 H1A 109.5 . . ?
C2 C1 H1B 109.5 . . ?
H1A C1 H1B 109.5 . . ?
C2 C1 H1C 109.5 . . ?
H1A C1 H1C 109.5 . . ?
H1B C1 H1C 109.5 . . ?
C3 C4 C5 120.3(3) . . ?
C3 C4 H4 119.8 . . ?
C5 C4 H4 119.8 . . ?
C7 C6 C5 119.3(3) . . ?
C7 C6 H6 120.4 . . ?
C5 C6 H6 120.4 . . ?
C6 C7 C8 122.2(3) . . ?
C6 C7 H7 118.9 . . ?
C8 C7 H7 118.9 . . ?

loop_
_geom_bond_atom_site_label_1
_geom_bond_atom_site_label_2
_geom_bond_distance
_geom_bond_site_symmetry_2
_geom_bond_publ_flag
Zn1 O1 2.019(2) . ?
Zn1 O1 2.019(2) 3_655 ?
Zn1 O2 2.092(4) . ?
Zn1 N1 2.118(3) 3_655 ?
Zn1 N1 2.118(3) . ?
O1 C9 1.328(4) . ?
O2 H2 0.853(10) . ?
O2 H2 0.853(10) 3_655 ?
N1 C2 1.330(4) . ?
N1 C10 1.362(4) . ?
C9 C8 1.386(5) . ?
C9 C10 1.433(5) . ?
C2 C3 1.421(5) . ?
C2 C1 1.488(5) . ?
C10 C5 1.421(5) . ?
C8 C7 1.412(5) . ?
C8 H8 0.9300 . ?
C3 C4 1.358(5) . ?
C3 H3 0.9300 . ?
C5 C4 1.411(5) . ?
C5 C6 1.420(5) . ?
C1 H1A 0.9600 . ?
C1 H1B 0.9600 . ?
C1 H1C 0.9600 . ?
C4 H4 0.9300 . ?
C6 C7 1.365(5) . ?
C6 H6 0.9300 . ?
C7 H7 0.9300 . ?
